data_2310652
loop_
_publ_author_name
'Poljak, R.J.'

_publ_section_title
;
 On the structure of anhydrous nickel sulfate
;
_journal_name_full 'Acta Crystallographica (1,1948-23,1967)'
_journal_page_first 306
_journal_page_last 306
_journal_volume 11
_journal_year 1958
_chemical_formula_sum 'Ni O4 S'
_chemical_name_systematic 'Ni (S O4)'
_space_group_IT_number 63
_symmetry_space_group_name_Hall '-C 2c 2'
_symmetry_space_group_name_H-M 'C m c m'
_cell_angle_alpha 90
_cell_angle_beta 90
_cell_angle_gamma 90
_cell_formula_units_Z 4
_cell_length_a 5.155
_cell_length_b 7.842
_cell_length_c 6.338
_cell_volume 256.217
_citation_journal_id_ASTM ACCRA9
_cod_data_source_file Poljak_ACCRA9_1958_260.cif
_cod_data_source_block Ni1O4S1
_cod_original_cell_volume 256.2169
_cod_original_formula_sum 'Ni1 O4 S1'
_cod_database_code 2310652

loop_
_symmetry_equiv_pos_as_xyz
x,y,z
-x,-y,z+1/2
x,-y,-z
-x,y,-z+1/2
-x,-y,-z
x,y,-z-1/2
-x,y,z
x,-y,z-1/2
x+1/2,y+1/2,z
-x+1/2,-y+1/2,z+1/2
x+1/2,-y+1/2,-z
-x+1/2,y+1/2,-z+1/2
-x+1/2,-y+1/2,-z
x+1/2,y+1/2,-z-1/2
-x+1/2,y+1/2,z
x+1/2,-y+1/2,z-1/2

loop_
_atom_site_label
_atom_site_type_symbol
_atom_site_fract_x
_atom_site_fract_y
_atom_site_fract_z
_atom_site_occupancy
_atom_site_U_iso_or_equiv
Ni1 Ni+2 0 0 0 1 0.0
O1 O-2 0 0.25 0.02 1 0.0
S1 S+6 0 0.35 0.25 1 0.0
O2 O-2 0.25 0.472 0.25 1 0.0
